data_2228977
loop_
_publ_author_name
'Asgri, Davood'
'Ghanbari, Mohammad'
'Mehrdad, Morteza'
'Jadidi, Khosrow'
'Khavasi, Hamid Reza'

_publ_section_title
;
 (<i>Z</i>)-<i>N</i>-[5-Bromo-2-(4-methylanilino)-3<i>H</i>-indol-3-ylidene]-4-methylaniline
 oxide
;
_journal_coeditor_code BT5458
_journal_issue 2
_journal_name_full 'Acta Crystallographica Section E'
_journal_page_first o350
_journal_paper_doi 10.1107/S1600536811000833
_journal_volume 67
_journal_year 2011
_chemical_formula_iupac 'C22 H18 Br N3 O'
_chemical_formula_moiety 'C22 H18 Br N3 O'
_chemical_formula_sum 'C22 H18 Br N3 O'
_chemical_formula_weight 420.29
_chemical_name_systematic
;
(<i>Z</i>)-<i>N</i>-[5-Bromo-2-(4-methylanilino)-3<i>H</i>-indol-3-
ylidene]-4-methylaniline oxide
;
_space_group_IT_number 2
_symmetry_cell_setting triclinic
_symmetry_space_group_name_Hall '-P 1'
_symmetry_space_group_name_H-M 'P -1'
_atom_sites_solution_hydrogens geom
_atom_sites_solution_primary direct
_atom_sites_solution_secondary difmap
_audit_creation_method 'WinGX routine CIF_UPDATE'
_cell_angle_alpha 83.090(4)
_cell_angle_beta 74.363(4)
_cell_angle_gamma 69.776(4)
_cell_formula_units_Z 2
_cell_length_a 7.8676(4)
_cell_length_b 8.9748(4)
_cell_length_c 14.1353(7)
_cell_measurement_reflns_used 9841
_cell_measurement_temperature 298(2)
_cell_measurement_theta_max 29.13
_cell_measurement_theta_min 2.42
_cell_volume 901.49(8)
_computing_cell_refinement 'X-AREA (Stoe & Cie, 2005)'
_computing_data_collection 'X-AREA (Stoe & Cie, 2005)'
_computing_data_reduction 'X-AREA (Stoe & Cie, 2005)'
_computing_molecular_graphics 'ORTEP-3 for Windows (Farrugia, 1997)'
_computing_publication_material 'WinGX (Farrugia, 1999)'
_computing_structure_refinement 'SHELXL97 (Sheldrick, 2008)'
_computing_structure_solution 'SHELXS97 (Sheldrick, 2008)'
_diffrn_ambient_temperature 298(2)
_diffrn_detector_area_resol_mean '0.15 mm'
_diffrn_measured_fraction_theta_full 0.994
_diffrn_measured_fraction_theta_max 0.994
_diffrn_measurement_device_type 'Stoe IPDS IIT'
_diffrn_measurement_method 'rotation method'
_diffrn_radiation_monochromator graphite
_diffrn_radiation_type MoK\a
_diffrn_radiation_wavelength 0.71073
_diffrn_reflns_av_R_equivalents 0.0487
_diffrn_reflns_limit_h_max 10
_diffrn_reflns_limit_h_min -10
_diffrn_reflns_limit_k_max 12
_diffrn_reflns_limit_k_min -12
_diffrn_reflns_limit_l_max 14
_diffrn_reflns_limit_l_min -19
_diffrn_reflns_number 9841
_diffrn_reflns_theta_full 29.13
_diffrn_reflns_theta_max 29.13
_diffrn_reflns_theta_min 2.42
_diffrn_standards_number 0
_exptl_absorpt_coefficient_mu 2.297
_exptl_absorpt_correction_T_max 0.805
_exptl_absorpt_correction_T_min 0.681
_exptl_absorpt_correction_type numerical
_exptl_absorpt_process_details
;
[shape of crystal determined optically (<i>X-RED</i> and <i>X-SHAPE</i>; Stoe &
Cie, 2005)
;
_exptl_crystal_colour Red
_exptl_crystal_density_diffrn 1.548
_exptl_crystal_density_method 'not measured'
_exptl_crystal_description Prism
_exptl_crystal_F_000 428
_exptl_crystal_size_max 0.3
_exptl_crystal_size_mid 0.16
_exptl_crystal_size_min 0.11
_refine_diff_density_max 0.908
_refine_diff_density_min -1.102
_refine_ls_extinction_method none
_refine_ls_goodness_of_fit_ref 1.096
_refine_ls_hydrogen_treatment constr
_refine_ls_matrix_type full
_refine_ls_number_parameters 244
_refine_ls_number_reflns 4839
_refine_ls_number_restraints 0
_refine_ls_restrained_S_all 1.096
_refine_ls_R_factor_all 0.0518
_refine_ls_R_factor_gt 0.0451
_refine_ls_shift/su_max 0.008
_refine_ls_shift/su_mean 0.001
_refine_ls_structure_factor_coef Fsqd
_refine_ls_weighting_details 'calc w=1/[\s^2^(Fo^2^)+(0.0603P)^2^+1.2665P] where P=(Fo^2^+2Fc^2^)/3'
_refine_ls_weighting_scheme calc
_refine_ls_wR_factor_ref 0.1186
_reflns_number_gt 4382
_reflns_number_total 4839
_reflns_threshold_expression I>2\s(I)
_cod_data_source_file bt5458.cif
_cod_data_source_block I
_cod_database_code 2228977
_cod_database_fobs_code 2228977

loop_
_symmetry_equiv_pos_as_xyz
x,y,z
-x,-y,-z

loop_
_atom_site_type_symbol
_atom_site_label
_atom_site_fract_x
_atom_site_fract_y
_atom_site_fract_z
_atom_site_U_iso_or_equiv
_atom_site_adp_type
_atom_site_calc_flag
_atom_site_refinement_flags
_atom_site_occupancy
_atom_site_disorder_assembly
_atom_site_disorder_group
C C1 1.0280(4) 0.6363(3) 0.3135(2) 0.0203(5) Uani d . 1 . .
H H1 0.9265 0.7273 0.3328 0.024 Uiso calc R 1 . .
C C2 1.0624(4) 0.5714(3) 0.2226(2) 0.0219(5) Uani d . 1 . .
H H2 0.9835 0.6211 0.1814 0.026 Uiso calc R 1 . .
C C3 1.2118(4) 0.4339(3) 0.1920(2) 0.0208(5) Uani d . 1 . .
C C4 1.2539(4) 0.3684(4) 0.0918(2) 0.0288(6) Uani d . 1 . .
H H4A 1.2522 0.2611 0.099 0.035 Uiso calc R 1 . .
H H4B 1.3751 0.3699 0.0548 0.035 Uiso calc R 1 . .
H H4C 1.1613 0.4324 0.0581 0.035 Uiso calc R 1 . .
C C5 1.3260(4) 0.3607(3) 0.2564(2) 0.0219(5) Uani d . 1 . .
H H5 1.4245 0.2673 0.2384 0.026 Uiso calc R 1 . .
C C6 1.2958(4) 0.4239(3) 0.3460(2) 0.0199(5) Uani d . 1 . .
H H6 1.3745 0.3736 0.3873 0.024 Uiso calc R 1 . .
C C7 1.1468(3) 0.5638(3) 0.37508(19) 0.0173(4) Uani d . 1 . .
C C8 0.9991(3) 0.7513(3) 0.51299(19) 0.0162(4) Uani d . 1 . .
C C9 1.0160(3) 0.7961(3) 0.60744(19) 0.0167(4) Uani d . 1 . .
C C10 1.1776(3) 0.7865(3) 0.73329(19) 0.0169(4) Uani d . 1 . .
C C11 1.1803(4) 0.6950(3) 0.8196(2) 0.0196(5) Uani d . 1 . .
H H11 1.1661 0.5956 0.8241 0.023 Uiso calc R 1 . .
C C12 1.2048(4) 0.7557(3) 0.8991(2) 0.0206(5) Uani d . 1 . .
H H12 1.2046 0.6967 0.9579 0.025 Uiso calc R 1 . .
C C13 1.2295(4) 0.9033(3) 0.89224(19) 0.0195(5) Uani d . 1 . .
C C14 1.2576(4) 0.9686(4) 0.9787(2) 0.0268(6) Uani d . 1 . .
H H14A 1.1625 1.0694 0.9953 0.032 Uiso calc R 1 . .
H H14B 1.3783 0.9819 0.9616 0.032 Uiso calc R 1 . .
H H14C 1.2499 0.8959 1.0341 0.032 Uiso calc R 1 . .
C C15 1.2301(4) 0.9902(3) 0.8033(2) 0.0194(5) Uani d . 1 . .
H H15 1.2478 1.0884 0.7977 0.023 Uiso calc R 1 . .
C C16 1.2046(4) 0.9327(3) 0.7233(2) 0.0192(5) Uani d . 1 . .
H H16 1.2056 0.991 0.6642 0.023 Uiso calc R 1 . .
C C17 0.8539(3) 0.9366(3) 0.63666(19) 0.0159(4) Uani d . 1 . .
C C18 0.7762(3) 1.0326(3) 0.71857(18) 0.0174(5) Uani d . 1 . .
H H18 0.8311 1.0128 0.7714 0.021 Uiso calc R 1 . .
C C19 0.6130(3) 1.1593(3) 0.71750(19) 0.0171(4) Uani d . 1 . .
C C20 0.5291(4) 1.1944(3) 0.6390(2) 0.0190(5) Uani d . 1 . .
H H20 0.4235 1.2832 0.64 0.023 Uiso calc R 1 . .
C C21 0.6048(4) 1.0953(3) 0.55863(19) 0.0189(5) Uani d . 1 . .
H H21 0.5489 1.1161 0.5061 0.023 Uiso calc R 1 . .
C C22 0.7650(3) 0.9650(3) 0.55820(18) 0.0166(4) Uani d . 1 . .
N N1 1.1289(3) 0.6222(3) 0.46644(16) 0.0177(4) Uani d . 1 . .
H H1B 1.2127 0.568 0.497 0.021 Uiso calc R 1 . .
N N2 1.1553(3) 0.7223(2) 0.64904(17) 0.0176(4) Uani d . 1 . .
N N3 0.8540(3) 0.8514(2) 0.48464(16) 0.0166(4) Uani d . 1 . .
O O1 1.2865(3) 0.5915(2) 0.61671(15) 0.0233(4) Uani d . 1 . .
Br Br1 0.49974(4) 1.28997(3) 0.82884(2) 0.02254(10) Uani d . 1 . .

loop_
_atom_site_aniso_label
_atom_site_aniso_U_11
_atom_site_aniso_U_22
_atom_site_aniso_U_33
_atom_site_aniso_U_12
_atom_site_aniso_U_13
_atom_site_aniso_U_23
C1 0.0190(11) 0.0149(11) 0.0265(13) -0.0007(9) -0.0084(10) -0.0072(9)
C2 0.0230(12) 0.0170(11) 0.0264(13) -0.0033(10) -0.0090(10) -0.0068(10)
C3 0.0185(11) 0.0188(11) 0.0251(12) -0.0055(9) -0.0030(10) -0.0084(10)
C4 0.0300(14) 0.0300(14) 0.0257(13) -0.0073(12) -0.0032(11) -0.0138(11)
C5 0.0164(11) 0.0164(11) 0.0292(13) -0.0019(9) -0.0014(10) -0.0072(10)
C6 0.0166(11) 0.0148(11) 0.0255(12) -0.0013(9) -0.0046(9) -0.0033(9)
C7 0.0163(10) 0.0136(10) 0.0218(11) -0.0038(9) -0.0036(9) -0.0052(9)
C8 0.0172(11) 0.0115(10) 0.0200(11) -0.0044(8) -0.0041(9) -0.0034(8)
C9 0.0162(11) 0.0125(10) 0.0211(11) -0.0024(8) -0.0063(9) -0.0019(8)
C10 0.0149(10) 0.0142(10) 0.0208(11) -0.0005(8) -0.0075(9) -0.0037(8)
C11 0.0207(11) 0.0134(10) 0.0250(12) -0.0042(9) -0.0083(10) -0.0003(9)
C12 0.0210(12) 0.0208(12) 0.0193(11) -0.0039(10) -0.0078(9) -0.0002(9)
C13 0.0158(11) 0.0198(11) 0.0205(12) -0.0009(9) -0.0041(9) -0.0077(9)
C14 0.0275(14) 0.0301(14) 0.0241(13) -0.0058(11) -0.0096(11) -0.0094(11)
C15 0.0189(11) 0.0134(10) 0.0252(12) -0.0028(9) -0.0064(10) -0.0033(9)
C16 0.0205(11) 0.0141(10) 0.0215(12) -0.0026(9) -0.0065(9) -0.0016(9)
C17 0.0148(10) 0.0127(10) 0.0205(11) -0.0034(8) -0.0054(9) -0.0026(8)
C18 0.0182(11) 0.0156(11) 0.0178(11) -0.0035(9) -0.0053(9) -0.0033(8)
C19 0.0154(10) 0.0131(10) 0.0207(11) -0.0022(8) -0.0013(9) -0.0069(8)
C20 0.0175(11) 0.0146(10) 0.0241(12) -0.0022(9) -0.0071(9) -0.0020(9)
C21 0.0191(11) 0.0160(11) 0.0215(12) -0.0038(9) -0.0075(9) -0.0008(9)
C22 0.0178(11) 0.0146(10) 0.0184(11) -0.0058(9) -0.0051(9) -0.0016(8)
N1 0.0170(9) 0.0148(9) 0.0209(10) -0.0016(8) -0.0069(8) -0.0040(8)
N2 0.0165(9) 0.0119(9) 0.0234(10) -0.0010(7) -0.0070(8) -0.0027(8)
N3 0.0175(9) 0.0137(9) 0.0180(9) -0.0031(8) -0.0048(8) -0.0035(7)
O1 0.0207(9) 0.0149(8) 0.0308(10) 0.0043(7) -0.0107(8) -0.0089(7)
Br1 0.02190(14) 0.01708(13) 0.02465(15) -0.00021(9) -0.00401(10) -0.00834(9)

loop_
_atom_type_symbol
_atom_type_description
_atom_type_scat_dispersion_real
_atom_type_scat_dispersion_imag
_atom_type_scat_source
C C 0.0033 0.0016 'International Tables Vol C Tables 4.2.6.8 and 6.1.1.4'
H H 0 0 'International Tables Vol C Tables 4.2.6.8 and 6.1.1.4'
N N 0.0061 0.0033 'International Tables Vol C Tables 4.2.6.8 and 6.1.1.4'
O O 0.0106 0.006 'International Tables Vol C Tables 4.2.6.8 and 6.1.1.4'
Br Br -0.2901 2.4595 'International Tables Vol C Tables 4.2.6.8 and 6.1.1.4'

loop_
_geom_angle_atom_site_label_1
_geom_angle_atom_site_label_2
_geom_angle_atom_site_label_3
_geom_angle_site_symmetry_1
_geom_angle_site_symmetry_3
_geom_angle
_geom_angle_publ_flag
C7 C1 C2 . . 119.5(2) ?
C7 C1 H1 . . 120.2 ?
C2 C1 H1 . . 120.2 ?
C3 C2 C1 . . 121.7(3) ?
C3 C2 H2 . . 119.1 ?
C1 C2 H2 . . 119.1 ?
C2 C3 C5 . . 117.7(2) ?
C2 C3 C4 . . 121.6(3) ?
C5 C3 C4 . . 120.7(2) ?
C3 C4 H4A . . 109.5 ?
C3 C4 H4B . . 109.5 ?
H4A C4 H4B . . 109.5 ?
C3 C4 H4C . . 109.5 ?
H4A C4 H4C . . 109.5 ?
H4B C4 H4C . . 109.5 ?
C6 C5 C3 . . 121.5(2) ?
C6 C5 H5 . . 119.2 ?
C3 C5 H5 . . 119.2 ?
C5 C6 C7 . . 120.1(2) ?
C5 C6 H6 . . 119.9 ?
C7 C6 H6 . . 119.9 ?
C1 C7 C6 . . 119.4(2) ?
C1 C7 N1 . . 124.2(2) ?
C6 C7 N1 . . 116.4(2) ?
N3 C8 N1 . . 128.1(2) ?
N3 C8 C9 . . 112.3(2) ?
N1 C8 C9 . . 119.6(2) ?
N2 C9 C17 . . 130.5(2) ?
N2 C9 C8 . . 124.9(2) ?
C17 C9 C8 . . 104.6(2) ?
C16 C10 C11 . . 122.1(2) ?
C16 C10 N2 . . 119.2(2) ?
C11 C10 N2 . . 118.6(2) ?
C10 C11 C12 . . 118.4(2) ?
C10 C11 H11 . . 120.8 ?
C12 C11 H11 . . 120.8 ?
C11 C12 C13 . . 121.2(2) ?
C11 C12 H12 . . 119.4 ?
C13 C12 H12 . . 119.4 ?
C12 C13 C15 . . 118.7(2) ?
C12 C13 C14 . . 121.1(3) ?
C15 C13 C14 . . 120.3(2) ?
C13 C14 H14A . . 109.5 ?
C13 C14 H14B . . 109.5 ?
H14A C14 H14B . . 109.5 ?
C13 C14 H14C . . 109.5 ?
H14A C14 H14C . . 109.5 ?
H14B C14 H14C . . 109.5 ?
C16 C15 C13 . . 121.2(2) ?
C16 C15 H15 . . 119.4 ?
C13 C15 H15 . . 119.4 ?
C15 C16 C10 . . 118.5(2) ?
C15 C16 H16 . . 120.8 ?
C10 C16 H16 . . 120.8 ?
C18 C17 C22 . . 120.8(2) ?
C18 C17 C9 . . 135.5(2) ?
C22 C17 C9 . . 103.6(2) ?
C19 C18 C17 . . 117.0(2) ?
C19 C18 H18 . . 121.5 ?
C17 C18 H18 . . 121.5 ?
C20 C19 C18 . . 123.1(2) ?
C20 C19 Br1 . . 118.58(18) ?
C18 C19 Br1 . . 118.31(19) ?
C19 C20 C21 . . 119.5(2) ?
C19 C20 H20 . . 120.3 ?
C21 C20 H20 . . 120.3 ?
C22 C21 C20 . . 119.1(2) ?
C22 C21 H21 . . 120.5 ?
C20 C21 H21 . . 120.5 ?
C21 C22 N3 . . 125.9(2) ?
C21 C22 C17 . . 120.4(2) ?
N3 C22 C17 . . 113.7(2) ?
C8 N1 C7 . . 129.2(2) ?
C8 N1 H1B . . 115.4 ?
C7 N1 H1B . . 115.4 ?
O1 N2 C9 . . 123.3(2) ?
O1 N2 C10 . . 114.8(2) ?
C9 N2 C10 . . 121.8(2) ?
C8 N3 C22 . . 105.6(2) ?

loop_
_geom_bond_atom_site_label_1
_geom_bond_atom_site_label_2
_geom_bond_site_symmetry_2
_geom_bond_distance
_geom_bond_publ_flag
C1 C7 . 1.391(4) ?
C1 C2 . 1.396(4) ?
C1 H1 . 0.93 ?
C2 C3 . 1.394(4) ?
C2 H2 . 0.93 ?
C3 C5 . 1.398(4) ?
C3 C4 . 1.507(4) ?
C4 H4A . 0.96 ?
C4 H4B . 0.96 ?
C4 H4C . 0.96 ?
C5 C6 . 1.378(4) ?
C5 H5 . 0.93 ?
C6 C7 . 1.403(3) ?
C6 H6 . 0.93 ?
C7 N1 . 1.406(3) ?
C8 N3 . 1.312(3) ?
C8 N1 . 1.349(3) ?
C8 C9 . 1.491(3) ?
C9 N2 . 1.318(3) ?
C9 C17 . 1.455(3) ?
C10 C16 . 1.385(4) ?
C10 C11 . 1.387(4) ?
C10 N2 . 1.459(3) ?
C11 C12 . 1.390(4) ?
C11 H11 . 0.93 ?
C12 C13 . 1.393(4) ?
C12 H12 . 0.93 ?
C13 C15 . 1.397(4) ?
C13 C14 . 1.515(4) ?
C14 H14A . 0.96 ?
C14 H14B . 0.96 ?
C14 H14C . 0.96 ?
C15 C16 . 1.385(4) ?
C15 H15 . 0.93 ?
C16 H16 . 0.93 ?
C17 C18 . 1.397(3) ?
C17 C22 . 1.418(3) ?
C18 C19 . 1.393(3) ?
C18 H18 . 0.93 ?
C19 C20 . 1.391(4) ?
C19 Br1 . 1.901(2) ?
C20 C21 . 1.395(4) ?
C20 H20 . 0.93 ?
C21 C22 . 1.391(3) ?
C21 H21 . 0.93 ?
C22 N3 . 1.407(3) ?
N1 H1B . 0.86 ?
N2 O1 . 1.300(3) ?

loop_
_geom_hbond_atom_site_label_D
_geom_hbond_atom_site_label_H
_geom_hbond_atom_site_label_A
_geom_hbond_site_symmetry_A
_geom_hbond_distance_DH
_geom_hbond_distance_HA
_geom_hbond_distance_DA
_geom_hbond_angle_DHA
_geom_hbond_publ_flag
N1 H1B O1 . 0.86 1.99 2.677(3) 137 yes
C16 H16 N3 2_776 0.93 2.45 3.369(3) 169 yes
C20 H20 O1 1_465 0.93 2.615 3.434(3) 146 yes

loop_
_geom_torsion_atom_site_label_1
_geom_torsion_atom_site_label_2
_geom_torsion_atom_site_label_3
_geom_torsion_atom_site_label_4
_geom_torsion_site_symmetry_1
_geom_torsion_site_symmetry_2
_geom_torsion_site_symmetry_3
_geom_torsion_site_symmetry_4
_geom_torsion
_geom_torsion_publ_flag
C7 C1 C2 C3 . . . . 0.9(4) ?
C1 C2 C3 C5 . . . . 1.0(4) ?
C1 C2 C3 C4 . . . . -177.1(3) ?
C2 C3 C5 C6 . . . . -1.7(4) ?
C4 C3 C5 C6 . . . . 176.3(3) ?
C3 C5 C6 C7 . . . . 0.7(4) ?
C2 C1 C7 C6 . . . . -1.9(4) ?
C2 C1 C7 N1 . . . . 177.7(3) ?
C5 C6 C7 C1 . . . . 1.2(4) ?
C5 C6 C7 N1 . . . . -178.5(2) ?
N3 C8 C9 N2 . . . . -175.3(2) ?
N1 C8 C9 N2 . . . . 3.0(4) ?
N3 C8 C9 C17 . . . . 2.5(3) ?
N1 C8 C9 C17 . . . . -179.2(2) ?
C16 C10 C11 C12 . . . . 2.2(4) ?
N2 C10 C11 C12 . . . . 179.0(2) ?
C10 C11 C12 C13 . . . . -1.2(4) ?
C11 C12 C13 C15 . . . . -0.2(4) ?
C11 C12 C13 C14 . . . . -179.5(2) ?
C12 C13 C15 C16 . . . . 0.7(4) ?
C14 C13 C15 C16 . . . . 180.0(2) ?
C13 C15 C16 C10 . . . . 0.3(4) ?
C11 C10 C16 C15 . . . . -1.7(4) ?
N2 C10 C16 C15 . . . . -178.5(2) ?
N2 C9 C17 C18 . . . . -7.4(5) ?
C8 C9 C17 C18 . . . . 175.0(3) ?
N2 C9 C17 C22 . . . . 175.1(3) ?
C8 C9 C17 C22 . . . . -2.6(3) ?
C22 C17 C18 C19 . . . . -2.2(4) ?
C9 C17 C18 C19 . . . . -179.4(3) ?
C17 C18 C19 C20 . . . . -1.3(4) ?
C17 C18 C19 Br1 . . . . 178.59(18) ?
C18 C19 C20 C21 . . . . 3.1(4) ?
Br1 C19 C20 C21 . . . . -176.81(19) ?
C19 C20 C21 C22 . . . . -1.3(4) ?
C20 C21 C22 N3 . . . . 177.6(2) ?
C20 C21 C22 C17 . . . . -2.2(4) ?
C18 C17 C22 C21 . . . . 4.0(4) ?
C9 C17 C22 C21 . . . . -178.0(2) ?
C18 C17 C22 N3 . . . . -175.8(2) ?
C9 C17 C22 N3 . . . . 2.2(3) ?
N3 C8 N1 C7 . . . . 2.1(4) ?
C9 C8 N1 C7 . . . . -175.9(2) ?
C1 C7 N1 C8 . . . . 1.4(4) ?
C6 C7 N1 C8 . . . . -178.9(3) ?
C17 C9 N2 O1 . . . . 176.1(2) ?
C8 C9 N2 O1 . . . . -6.7(4) ?
C17 C9 N2 C10 . . . . -6.7(4) ?
C8 C9 N2 C10 . . . . 170.5(2) ?
C16 C10 N2 O1 . . . . 115.9(3) ?
C11 C10 N2 O1 . . . . -60.9(3) ?
C16 C10 N2 C9 . . . . -61.5(3) ?
C11 C10 N2 C9 . . . . 121.7(3) ?
N1 C8 N3 C22 . . . . -179.3(3) ?
C9 C8 N3 C22 . . . . -1.2(3) ?
C21 C22 N3 C8 . . . . 179.5(3) ?
C17 C22 N3 C8 . . . . -0.6(3) ?
